data_7035862
loop_
_publ_author_name
'Hawes, Chris S.'
'Chilton, Nicholas F.'
'Moubaraki, Boujemaa'
'Knowles, Gregory P.'
'Chaffee, Alan L.'
'Murray, Keith S.'
'Batten, Stuart R.'
'Turner, David R.'

_publ_section_title
;
 Coordination polymers from a highly flexible alkyldiamine-derived ligand:
 structure, magnetism and gas adsorption studies.
;
_journal_issue 40
_journal_name_full 'Dalton transactions (Cambridge, England : 2003)'
_journal_page_first 17494
_journal_page_last 17507
_journal_paper_doi 10.1039/c5dt02323h
_journal_volume 44
_journal_year 2015
_chemical_formula_moiety 'C68 H66 N4 Ni3 O20, 2(C3 H7 N O), 2(H2 O)'
_chemical_formula_sum 'C74 H84 N6 Ni3 O24'
_chemical_formula_weight 1617.60
_space_group_crystal_system triclinic
_space_group_IT_number 2
_space_group_name_Hall '-P 1'
_space_group_name_H-M_alt 'P -1'
_symmetry_space_group_name_Hall '-P 1'
_symmetry_space_group_name_H-M 'P -1'
_atom_sites_solution_hydrogens mixed
_atom_sites_solution_primary iterative
_audit_creation_date 2015-02-06
_audit_creation_method
;
Olex2 1.2
(compiled 2015.01.26 svn.r3150 for OlexSys, GUI svn.r4998)
;
_audit_update_record
;
2015-07-14 deposited with the CCDC.
2015-07-16 downloaded from the CCDC.
;
_cell_angle_alpha 76.18(3)
_cell_angle_beta 79.76(3)
_cell_angle_gamma 75.16(3)
_cell_formula_units_Z 1
_cell_length_a 11.878(2)
_cell_length_b 11.944(2)
_cell_length_c 13.199(3)
_cell_measurement_reflns_used 8335
_cell_measurement_temperature 100(2)
_cell_measurement_theta_max 27.95
_cell_measurement_theta_min 1.79
_cell_volume 1744.1(7)
_computing_cell_refinement 'XDS (Kabsch, 1993)'
_computing_data_collection 'BluIce (McPhillips, 2002)'
_computing_data_reduction 'XDS (Kabsch, 1993)'
_computing_molecular_graphics 'Olex2 (Dolomanov et al., 2009)'
_computing_publication_material 'Olex2 (Dolomanov et al., 2009)'
_computing_structure_refinement 'SHELXL-2014 (Sheldrick, 2014)'
_computing_structure_solution 'SHELXS-97 (Sheldrick, 1997)'
_diffrn_ambient_temperature 100
_diffrn_measured_fraction_theta_full 0.998
_diffrn_measured_fraction_theta_max 0.994
_diffrn_measurement_device_type Synchrotron
_diffrn_measurement_method 'Phi Scan'
_diffrn_radiation_monochromator 'Silicon Double Crystal'
_diffrn_radiation_type Synchrotron
_diffrn_radiation_wavelength 0.7109
_diffrn_reflns_av_R_equivalents 0.0445
_diffrn_reflns_av_unetI/netI 0.0232
_diffrn_reflns_laue_measured_fraction_full 0.998
_diffrn_reflns_laue_measured_fraction_max 0.994
_diffrn_reflns_limit_h_max 15
_diffrn_reflns_limit_h_min -15
_diffrn_reflns_limit_k_max 15
_diffrn_reflns_limit_k_min -15
_diffrn_reflns_limit_l_max 17
_diffrn_reflns_limit_l_min -17
_diffrn_reflns_number 58284
_diffrn_reflns_point_group_measured_fraction_full 0.998
_diffrn_reflns_point_group_measured_fraction_max 0.994
_diffrn_reflns_theta_full 26.000
_diffrn_reflns_theta_max 27.947
_diffrn_reflns_theta_min 1.788
_diffrn_source 'Australian Synchrotron'
_diffrn_standards_number 0
_exptl_absorpt_coefficient_mu 0.889
_exptl_absorpt_correction_type multi-scan
_exptl_absorpt_process_details 'XScale within XDS'
_exptl_crystal_colour green
_exptl_crystal_density_diffrn 1.540
_exptl_crystal_density_method 'not measured'
_exptl_crystal_description plate
_exptl_crystal_F_000 846
_exptl_crystal_size_max 0.06
_exptl_crystal_size_mid 0.05
_exptl_crystal_size_min 0.02
_refine_diff_density_max 0.580
_refine_diff_density_min -0.922
_refine_diff_density_rms 0.087
_refine_ls_extinction_method none
_refine_ls_goodness_of_fit_ref 1.071
_refine_ls_hydrogen_treatment mixed
_refine_ls_matrix_type full
_refine_ls_number_parameters 513
_refine_ls_number_reflns 8335
_refine_ls_number_restraints 7
_refine_ls_restrained_S_all 1.071
_refine_ls_R_factor_all 0.0383
_refine_ls_R_factor_gt 0.0358
_refine_ls_shift/su_max 0.001
_refine_ls_shift/su_mean 0.000
_refine_ls_structure_factor_coef Fsqd
_refine_ls_weighting_details 'w=1/[\s^2^(Fo^2^)+(0.0530P)^2^+1.5500P] where P=(Fo^2^+2Fc^2^)/3'
_refine_ls_weighting_scheme calc
_refine_ls_wR_factor_gt 0.0942
_refine_ls_wR_factor_ref 0.0960
_reflns_Friedel_coverage 0.000
_reflns_number_gt 7763
_reflns_number_total 8335
_reflns_threshold_expression 'I > 2\s(I)'
_cod_data_source_file c5dt02323h2.cif
_cod_data_source_block 1
_cod_depositor_comments
;
The following automatic conversions were performed:

'_exptl_absorpt_correction_type' value 'Multi-Scan' changed to
'multi-scan' according to
/usr/data/users/saulius/crontab/automatic-downloads/rss-feeds/RSC/lib/dictionaries/cif_core.dic
dictionary named 'cif_core.dic' version 2.4.2 from 2011-04-26.

Automatic conversion script
Id: cif_fix_values 3271 2015-04-21 07:52:19Z andrius 

 Adding full bibliography for 7035861--7035865.cif.
;
_cod_database_code 7035862
_shelxl_version_number 2014/6
_shelx_space_group_comment
;
The symmetry employed for this shelxl refinement is uniquely defined
by the following loop, which should always be used as a source of
symmetry information in preference to the above space-group names.
They are only intended as comments.
;
_olex2_refinement_description
;
1. Fixed Uiso
 At 1.2 times of:
  All C(H) groups, All C(H,H) groups
 At 1.5 times of:
  All C(H,H,H) groups
2. Restrained distances
 N13-H13
 0.88 with sigma of 0.02
 O49-H49A = O49-H49B
 0.84 with sigma of 0.02
 H47A-O47
 0.84 with sigma of 0.02
 O47-H47B
 0.84 with sigma of 0.02
 H48A-O48
 0.84 with sigma of 0.02
 O48-H48B
 0.84 with sigma of 0.02
3.a Secondary CH2 refined with riding coordinates:
 C14(H14A,H14B), C12(H12A,H12B), C27(H27A,H27B), C37(H37A,H37B), C25(H25A,
 H25B), C24(H24A,H24B)
3.b Aromatic/amide H refined with riding coordinates:
 C7(H7), C30(H30), C11(H11), C19(H19), C33(H33), C43(H43), C8(H8), C10(H10),
 C40(H40), C17(H17), C20(H20), C32(H32), C42(H42), C51(H51), C39(H39), C16(H16),
  C29(H29)
3.c Idealised Me refined as rotating group:
 C53(H53A,H53B,H53C), C54(H54A,H54B,H54C)
;
_olex2_submission_special_instructions 'No special instructions were received'

loop_
_space_group_symop_operation_xyz
'x, y, z'
'-x, -y, -z'

loop_
_atom_site_label
_atom_site_type_symbol
_atom_site_fract_x
_atom_site_fract_y
_atom_site_fract_z
_atom_site_U_iso_or_equiv
_atom_site_adp_type
_atom_site_occupancy
_atom_site_site_symmetry_order
_atom_site_calc_flag
_atom_site_refinement_flags_posn
_atom_site_refinement_flags_adp
_atom_site_refinement_flags_occupancy
Ni2 Ni 0.5000 0.5000 0.0000 0.00949(7) Uani 1 2 d S T P
Ni1 Ni 0.19503(2) 0.52768(2) 0.01708(2) 0.01021(6) Uani 1 1 d . . .
O48 O 0.02025(10) 0.58459(11) 0.07740(9) 0.0135(2) Uani 1 1 d D . .
O5 O 0.42703(11) 0.48783(14) 0.15425(10) 0.0227(3) Uani 1 1 d . . .
O22 O 0.22296(11) 0.69321(11) -0.00973(10) 0.0162(2) Uani 1 1 d . . .
O47 O 0.36245(10) 0.46308(10) -0.04649(9) 0.0117(2) Uani 1 1 d D . .
O46 O -0.34188(11) -0.25362(11) 0.97405(10) 0.0183(2) Uani 1 1 d . . .
O35 O -0.30802(11) 0.41281(11) 0.22655(9) 0.0169(2) Uani 1 1 d . . .
O23 O 0.41905(11) 0.67495(11) -0.02622(12) 0.0227(3) Uani 1 1 d . . .
O45 O -0.15721(10) -0.35866(10) 0.95367(9) 0.0140(2) Uani 1 1 d . . .
O3 O 0.23531(11) 0.48867(11) 0.16532(9) 0.0169(2) Uani 1 1 d . . .
O36 O -0.13490(10) 0.43052(10) 0.13160(9) 0.0137(2) Uani 1 1 d . . .
C7 C 0.41250(15) 0.43301(16) 0.37377(13) 0.0170(3) Uani 1 1 d . . .
H7 H 0.4890 0.4211 0.3359 0.020 Uiso 1 1 calc R . .
C4 C 0.32673(14) 0.48515(14) 0.20235(13) 0.0136(3) Uani 1 1 d . . .
N26 N 0.02126(13) 0.15889(12) 0.67349(11) 0.0148(3) Uani 1 1 d . . .
C14 C 0.25619(15) 0.23873(14) 0.81452(12) 0.0146(3) Uani 1 1 d . . .
H14A H 0.3111 0.2695 0.8431 0.017 Uiso 1 1 calc R . .
H14B H 0.1754 0.2808 0.8362 0.017 Uiso 1 1 calc R . .
C9 C 0.28620(15) 0.43037(14) 0.53890(13) 0.0149(3) Uani 1 1 d . . .
C6 C 0.31411(15) 0.47382(14) 0.31978(13) 0.0144(3) Uani 1 1 d . . .
C30 C -0.19955(16) 0.26291(16) 0.39394(14) 0.0185(3) Uani 1 1 d . . .
H30 H -0.2798 0.2657 0.3919 0.022 Uiso 1 1 calc R . .
C11 C 0.20273(15) 0.49896(14) 0.37524(13) 0.0150(3) Uani 1 1 d . . .
H11 H 0.1359 0.5293 0.3385 0.018 Uiso 1 1 calc R . .
C12 C 0.26824(16) 0.39607(14) 0.65694(13) 0.0153(3) Uani 1 1 d . . .
H12A H 0.1892 0.4379 0.6834 0.018 Uiso 1 1 calc R . .
H12B H 0.3267 0.4215 0.6860 0.018 Uiso 1 1 calc R . .
C19 C 0.18661(15) -0.06243(15) 0.93178(13) 0.0149(3) Uani 1 1 d . . .
H19 H 0.1197 -0.0959 0.9548 0.018 Uiso 1 1 calc R . .
C33 C 0.03199(15) 0.26015(15) 0.40389(13) 0.0165(3) Uani 1 1 d . . .
H33 H 0.1106 0.2616 0.4080 0.020 Uiso 1 1 calc R . .
N52 N 0.45729(16) 0.07908(16) 0.34500(14) 0.0279(4) Uani 1 1 d . . .
O50 O 0.52938(15) -0.11958(15) 0.39030(12) 0.0361(4) Uani 1 1 d . . .
N13 N 0.28006(12) 0.26416(12) 0.69523(11) 0.0128(3) Uani 1 1 d D . .
C27 C 0.03372(16) 0.11226(15) 0.57755(13) 0.0165(3) Uani 1 1 d . . .
H27A H 0.0046 0.0384 0.5970 0.020 Uiso 1 1 calc R . .
H27B H 0.1185 0.0907 0.5523 0.020 Uiso 1 1 calc R . .
C43 C -0.24800(15) 0.05867(15) 0.81358(14) 0.0179(3) Uani 1 1 d . . .
H43 H -0.3063 0.1296 0.7993 0.021 Uiso 1 1 calc R . .
C15 C 0.26983(15) 0.10863(14) 0.86017(13) 0.0147(3) Uani 1 1 d . . .
C8 C 0.39806(15) 0.40982(15) 0.48311(13) 0.0169(3) Uani 1 1 d . . .
H8 H 0.4649 0.3798 0.5199 0.020 Uiso 1 1 calc R . .
C10 C 0.18894(15) 0.47977(15) 0.48426(13) 0.0158(3) Uani 1 1 d . . .
H10 H 0.1131 0.5003 0.5217 0.019 Uiso 1 1 calc R . .
C18 C 0.29867(14) 0.86508(14) -0.06326(13) 0.0135(3) Uani 1 1 d . . .
C40 C -0.07825(14) -0.15006(15) 0.85390(13) 0.0143(3) Uani 1 1 d . . .
H40 H -0.0199 -0.2211 0.8672 0.017 Uiso 1 1 calc R . .
O49 O 0.48372(14) 0.70362(15) 0.18843(14) 0.0316(3) Uani 1 1 d D . .
C17 C 0.39667(15) -0.08476(15) 0.90768(13) 0.0158(3) Uani 1 1 d . . .
H17 H 0.4732 -0.1334 0.9136 0.019 Uiso 1 1 calc R . .
C20 C 0.17229(15) 0.05871(15) 0.89329(13) 0.0152(3) Uani 1 1 d . . .
H20 H 0.0956 0.1076 0.8896 0.018 Uiso 1 1 calc R . .
C38 C -0.13021(15) 0.05968(15) 0.78140(13) 0.0152(3) Uani 1 1 d . . .
C44 C -0.23465(14) -0.26239(14) 0.94183(13) 0.0133(3) Uani 1 1 d . . .
C32 C -0.02118(15) 0.32572(15) 0.31594(13) 0.0162(3) Uani 1 1 d . . .
H32 H 0.0218 0.3696 0.2597 0.019 Uiso 1 1 calc R . .
C42 C -0.28070(15) -0.04581(15) 0.86660(14) 0.0177(3) Uani 1 1 d . . .
H42 H -0.3612 -0.0456 0.8896 0.021 Uiso 1 1 calc R . .
C34 C -0.19853(14) 0.39473(14) 0.21556(13) 0.0131(3) Uani 1 1 d . . .
C37 C -0.09662(15) 0.17637(15) 0.73023(14) 0.0170(3) Uani 1 1 d . . .
H37A H -0.1533 0.2232 0.6809 0.020 Uiso 1 1 calc R . .
H37B H -0.1009 0.2218 0.7850 0.020 Uiso 1 1 calc R . .
C51 C 0.45052(19) -0.03320(19) 0.36324(16) 0.0285(4) Uani 1 1 d . . .
H51 H 0.3784 -0.0484 0.3547 0.034 Uiso 1 1 calc R . .
C41 C -0.19607(15) -0.15110(14) 0.88635(13) 0.0142(3) Uani 1 1 d . . .
C25 C 0.07745(15) 0.25757(15) 0.66025(13) 0.0155(3) Uani 1 1 d . . .
H25A H 0.0556 0.2927 0.7237 0.019 Uiso 1 1 calc R . .
H25B H 0.0514 0.3195 0.5991 0.019 Uiso 1 1 calc R . .
C39 C -0.04591(15) -0.04520(15) 0.80212(13) 0.0154(3) Uani 1 1 d . . .
H39 H 0.0347 -0.0450 0.7806 0.018 Uiso 1 1 calc R . .
C31 C -0.13738(15) 0.32711(14) 0.31018(13) 0.0142(3) Uani 1 1 d . . .
C28 C -0.02804(15) 0.19206(15) 0.48647(13) 0.0159(3) Uani 1 1 d . . .
C24 C 0.21024(15) 0.21092(15) 0.64279(13) 0.0150(3) Uani 1 1 d . . .
H24A H 0.2280 0.1242 0.6689 0.018 Uiso 1 1 calc R . .
H24B H 0.2365 0.2259 0.5662 0.018 Uiso 1 1 calc R . .
C16 C 0.38197(15) 0.03658(15) 0.87007(13) 0.0156(3) Uani 1 1 d . . .
H16 H 0.4487 0.0707 0.8510 0.019 Uiso 1 1 calc R . .
C21 C 0.31450(15) 0.73234(14) -0.02945(13) 0.0136(3) Uani 1 1 d . . .
C29 C -0.14489(17) 0.19502(16) 0.48017(14) 0.0201(3) Uani 1 1 d . . .
H29 H -0.1876 0.1500 0.5357 0.024 Uiso 1 1 calc R . .
C53 C 0.5636(2) 0.1133(3) 0.3541(2) 0.0402(5) Uani 1 1 d . . .
H53A H 0.6253 0.0423 0.3717 0.060 Uiso 1 1 calc GR . .
H53B H 0.5475 0.1591 0.4096 0.060 Uiso 1 1 calc GR . .
H53C H 0.5894 0.1618 0.2871 0.060 Uiso 1 1 calc GR . .
C54 C 0.3588(2) 0.1746(2) 0.3145(2) 0.0381(5) Uani 1 1 d . . .
H54A H 0.3817 0.2226 0.2463 0.057 Uiso 1 1 calc GR . .
H54B H 0.3350 0.2242 0.3675 0.057 Uiso 1 1 calc GR . .
H54C H 0.2930 0.1417 0.3092 0.057 Uiso 1 1 calc GR . .
H13 H 0.3569(17) 0.228(3) 0.682(2) 0.046 Uiso 1 1 d DR . .
H47A H 0.353(2) 0.496(2) -0.1098(15) 0.036(7) Uiso 1 1 d D . .
H47B H 0.362(3) 0.3902(17) -0.028(2) 0.045(8) Uiso 1 1 d D . .
H48A H -0.022(2) 0.619(3) 0.029(2) 0.046(8) Uiso 1 1 d D . .
H48B H -0.010(3) 0.527(2) 0.107(2) 0.048(9) Uiso 1 1 d D . .
H49A H 0.468(4) 0.635(2) 0.208(4) 0.103(16) Uiso 1 1 d D . .
H49B H 0.484(4) 0.732(4) 0.1221(17) 0.109(18) Uiso 1 1 d D . .

loop_
_atom_site_aniso_label
_atom_site_aniso_U_11
_atom_site_aniso_U_22
_atom_site_aniso_U_33
_atom_site_aniso_U_23
_atom_site_aniso_U_13
_atom_site_aniso_U_12
Ni2 0.00717(13) 0.01061(13) 0.01007(13) 0.00180(10) -0.00279(10) -0.00337(10)
Ni1 0.00788(10) 0.01176(11) 0.01082(10) 0.00116(7) -0.00311(7) -0.00376(7)
O48 0.0084(5) 0.0164(6) 0.0150(5) 0.0002(4) -0.0027(4) -0.0038(4)
O5 0.0135(6) 0.0444(8) 0.0111(5) -0.0013(5) -0.0005(4) -0.0126(6)
O22 0.0141(6) 0.0138(5) 0.0210(6) -0.0004(4) -0.0017(5) -0.0066(4)
O47 0.0078(5) 0.0143(5) 0.0129(5) 0.0010(4) -0.0039(4) -0.0038(4)
O46 0.0117(6) 0.0165(6) 0.0249(6) 0.0009(5) -0.0026(5) -0.0044(4)
O35 0.0111(5) 0.0232(6) 0.0152(6) 0.0006(5) -0.0034(4) -0.0046(5)
O23 0.0130(6) 0.0118(5) 0.0427(8) 0.0007(5) -0.0113(5) -0.0022(4)
O45 0.0111(5) 0.0122(5) 0.0180(6) 0.0024(4) -0.0043(4) -0.0046(4)
O3 0.0137(6) 0.0253(6) 0.0122(5) 0.0002(5) -0.0048(4) -0.0068(5)
O36 0.0112(5) 0.0174(6) 0.0122(5) 0.0014(4) -0.0038(4) -0.0050(4)
C7 0.0132(8) 0.0225(8) 0.0152(8) 0.0003(6) -0.0028(6) -0.0072(6)
C4 0.0126(7) 0.0150(7) 0.0124(7) 0.0020(6) -0.0028(6) -0.0053(6)
N26 0.0169(7) 0.0147(6) 0.0142(6) 0.0006(5) -0.0053(5) -0.0072(5)
C14 0.0182(8) 0.0138(7) 0.0108(7) 0.0009(6) -0.0024(6) -0.0046(6)
C9 0.0194(8) 0.0130(7) 0.0131(7) 0.0003(6) -0.0030(6) -0.0070(6)
C6 0.0151(8) 0.0150(7) 0.0126(7) 0.0019(6) -0.0028(6) -0.0065(6)
C30 0.0158(8) 0.0239(8) 0.0169(8) 0.0015(7) -0.0052(6) -0.0096(7)
C11 0.0145(8) 0.0149(7) 0.0147(7) 0.0012(6) -0.0039(6) -0.0041(6)
C12 0.0208(8) 0.0120(7) 0.0135(7) 0.0004(6) -0.0042(6) -0.0059(6)
C19 0.0137(8) 0.0161(8) 0.0147(7) 0.0013(6) -0.0039(6) -0.0056(6)
C33 0.0142(8) 0.0196(8) 0.0162(8) -0.0001(6) -0.0049(6) -0.0057(6)
N52 0.0253(9) 0.0296(9) 0.0292(9) -0.0093(7) -0.0055(7) -0.0024(7)
O50 0.0373(9) 0.0332(8) 0.0265(8) -0.0055(6) -0.0008(6) 0.0092(7)
N13 0.0147(7) 0.0124(6) 0.0115(6) 0.0009(5) -0.0042(5) -0.0045(5)
C27 0.0212(8) 0.0143(7) 0.0154(7) 0.0013(6) -0.0078(6) -0.0064(6)
C43 0.0161(8) 0.0135(7) 0.0230(8) 0.0005(6) -0.0062(6) -0.0027(6)
C15 0.0185(8) 0.0134(7) 0.0118(7) 0.0014(6) -0.0045(6) -0.0045(6)
C8 0.0153(8) 0.0204(8) 0.0157(8) 0.0012(6) -0.0060(6) -0.0068(6)
C10 0.0154(8) 0.0150(7) 0.0152(8) 0.0000(6) -0.0005(6) -0.0038(6)
C18 0.0138(7) 0.0133(7) 0.0132(7) 0.0011(6) -0.0038(6) -0.0047(6)
C40 0.0133(7) 0.0146(7) 0.0143(7) 0.0012(6) -0.0049(6) -0.0034(6)
O49 0.0271(8) 0.0302(8) 0.0400(9) -0.0131(7) -0.0021(7) -0.0067(6)
C17 0.0134(8) 0.0147(7) 0.0182(8) 0.0009(6) -0.0037(6) -0.0037(6)
C20 0.0135(7) 0.0148(7) 0.0152(7) 0.0008(6) -0.0042(6) -0.0012(6)
C38 0.0167(8) 0.0142(7) 0.0151(7) 0.0011(6) -0.0051(6) -0.0057(6)
C44 0.0125(7) 0.0128(7) 0.0145(7) 0.0014(6) -0.0047(6) -0.0043(6)
C32 0.0167(8) 0.0177(8) 0.0142(7) 0.0002(6) -0.0031(6) -0.0062(6)
C42 0.0135(8) 0.0162(8) 0.0219(8) 0.0013(6) -0.0044(6) -0.0041(6)
C34 0.0138(7) 0.0131(7) 0.0129(7) -0.0004(6) -0.0043(6) -0.0043(6)
C37 0.0171(8) 0.0137(7) 0.0198(8) 0.0017(6) -0.0050(6) -0.0055(6)
C51 0.0272(10) 0.0292(10) 0.0261(10) -0.0060(8) -0.0031(8) -0.0010(8)
C41 0.0141(8) 0.0134(7) 0.0149(7) 0.0012(6) -0.0038(6) -0.0053(6)
C25 0.0164(8) 0.0136(7) 0.0172(8) 0.0013(6) -0.0057(6) -0.0061(6)
C39 0.0136(7) 0.0166(8) 0.0158(7) 0.0009(6) -0.0038(6) -0.0055(6)
C31 0.0148(8) 0.0148(7) 0.0133(7) 0.0000(6) -0.0049(6) -0.0040(6)
C28 0.0193(8) 0.0146(7) 0.0147(7) 0.0006(6) -0.0067(6) -0.0057(6)
C24 0.0167(8) 0.0150(7) 0.0152(7) -0.0020(6) -0.0050(6) -0.0056(6)
C16 0.0138(8) 0.0153(8) 0.0169(7) 0.0017(6) -0.0031(6) -0.0057(6)
C21 0.0146(7) 0.0124(7) 0.0138(7) 0.0012(6) -0.0055(6) -0.0045(6)
C29 0.0221(9) 0.0228(8) 0.0166(8) 0.0044(6) -0.0060(7) -0.0125(7)
C53 0.0317(12) 0.0523(15) 0.0436(13) -0.0223(12) 0.0000(10) -0.0133(11)
C54 0.0414(13) 0.0273(11) 0.0459(13) -0.0100(10) -0.0178(11) 0.0025(9)

loop_
_atom_type_symbol
_atom_type_description
_atom_type_scat_dispersion_real
_atom_type_scat_dispersion_imag
_atom_type_scat_source
C C 0.0033 0.0016 'International Tables Vol C Tables 4.2.6.8 and 6.1.1.4'
H H 0.0000 0.0000 'International Tables Vol C Tables 4.2.6.8 and 6.1.1.4'
N N 0.0061 0.0033 'International Tables Vol C Tables 4.2.6.8 and 6.1.1.4'
Ni Ni 0.3410 1.1070 'International Tables Vol C Tables 4.2.6.8 and 6.1.1.4'
O O 0.0106 0.0060 'International Tables Vol C Tables 4.2.6.8 and 6.1.1.4'

loop_
_geom_angle_atom_site_label_1
_geom_angle_atom_site_label_2
_geom_angle_atom_site_label_3
_geom_angle
_geom_angle_site_symmetry_1
_geom_angle_site_symmetry_3
O5 Ni2 O5 180.0 . 2_665
O47 Ni2 O5 94.15(5) . .
O47 Ni2 O5 85.85(5) . 2_665
O47 Ni2 O5 94.15(5) 2_665 2_665
O47 Ni2 O5 85.85(5) 2_665 .
O47 Ni2 O47 180.0 . 2_665
O47 Ni2 O23 90.44(6) . 2_665
O47 Ni2 O23 89.56(6) 2_665 2_665
O47 Ni2 O23 89.56(6) . .
O47 Ni2 O23 90.44(6) 2_665 .
O23 Ni2 O5 88.21(7) 2_665 2_665
O23 Ni2 O5 88.21(7) . .
O23 Ni2 O5 91.79(7) . 2_665
O23 Ni2 O5 91.79(7) 2_665 .
O23 Ni2 O23 180.0 2_665 .
O48 Ni1 O45 85.63(6) . 2_556
O48 Ni1 O36 86.50(5) . 2_565
O22 Ni1 O48 91.68(6) . .
O22 Ni1 O47 91.84(6) . .
O22 Ni1 O45 177.25(5) . 2_556
O22 Ni1 O36 88.85(6) . 2_565
O47 Ni1 O48 175.75(5) . .
O47 Ni1 O45 90.82(6) . 2_556
O47 Ni1 O36 91.18(5) . 2_565
O45 Ni1 O36 90.43(5) 2_556 2_565
O3 Ni1 O48 87.90(6) . .
O3 Ni1 O22 92.85(6) . .
O3 Ni1 O47 94.31(6) . .
O3 Ni1 O45 87.61(6) . 2_556
O3 Ni1 O36 174.19(5) . 2_565
Ni1 O48 H48A 111(2) . .
Ni1 O48 H48B 111(2) . .
H48A O48 H48B 103(3) . .
C4 O5 Ni2 134.98(12) . .
C21 O22 Ni1 132.69(12) . .
Ni2 O47 Ni1 119.96(6) . .
Ni2 O47 H47A 112.3(19) . .
Ni2 O47 H47B 112(2) . .
Ni1 O47 H47A 96.5(19) . .
Ni1 O47 H47B 98(2) . .
H47A O47 H47B 118(3) . .
C21 O23 Ni2 135.01(12) . .
C44 O45 Ni1 123.83(10) . 2_556
C4 O3 Ni1 132.43(11) . .
C34 O36 Ni1 121.64(10) . 2_565
C6 C7 H7 120.1 . .
C8 C7 H7 120.1 . .
C8 C7 C6 119.78(16) . .
O5 C4 O3 128.13(16) . .
O5 C4 C6 116.19(15) . .
O3 C4 C6 115.67(15) . .
C37 N26 C27 114.64(14) . .
C37 N26 C25 114.24(14) . .
C25 N26 C27 114.06(14) . .
H14A C14 H14B 107.9 . .
N13 C14 H14A 109.2 . .
N13 C14 H14B 109.2 . .
C15 C14 H14A 109.2 . .
C15 C14 H14B 109.2 . .
C15 C14 N13 112.15(14) . .
C8 C9 C12 121.02(15) . .
C8 C9 C10 119.47(15) . .
C10 C9 C12 119.47(16) . .
C7 C6 C4 120.67(15) . .
C11 C6 C7 119.82(15) . .
C11 C6 C4 119.44(15) . .
C31 C30 H30 119.8 . .
C29 C30 H30 119.8 . .
C29 C30 C31 120.44(16) . .
C6 C11 H11 119.9 . .
C10 C11 C6 120.14(16) . .
C10 C11 H11 119.9 . .
C9 C12 H12A 109.2 . .
C9 C12 H12B 109.2 . .
C9 C12 N13 112.16(14) . .
H12A C12 H12B 107.9 . .
N13 C12 H12A 109.2 . .
N13 C12 H12B 109.2 . .
C18 C19 H19 119.9 1_546 .
C20 C19 H19 119.9 . .
C20 C19 C18 120.26(16) . 1_546
C32 C33 H33 119.4 . .
C32 C33 C28 121.27(16) . .
C28 C33 H33 119.4 . .
C51 N52 C53 122.1(2) . .
C51 N52 C54 121.6(2) . .
C54 N52 C53 116.3(2) . .
C14 N13 H13 103.5(19) . .
C12 N13 C14 108.32(13) . .
C12 N13 H13 108(2) . .
C24 N13 C14 114.24(13) . .
C24 N13 C12 114.42(13) . .
C24 N13 H13 107(2) . .
N26 C27 H27A 107.9 . .
N26 C27 H27B 107.9 . .
N26 C27 C28 117.46(14) . .
H27A C27 H27B 107.2 . .
C28 C27 H27A 107.9 . .
C28 C27 H27B 107.9 . .
C38 C43 H43 119.9 . .
C42 C43 H43 119.9 . .
C42 C43 C38 120.20(16) . .
C20 C15 C14 121.02(15) . .
C20 C15 C16 119.33(15) . .
C16 C15 C14 119.65(15) . .
C7 C8 C9 120.35(16) . .
C7 C8 H8 119.8 . .
C9 C8 H8 119.8 . .
C9 C10 H10 119.9 . .
C11 C10 C9 120.15(16) . .
C11 C10 H10 119.9 . .
C19 C18 C17 119.69(15) 1_564 1_564
C19 C18 C21 120.24(15) 1_564 .
C17 C18 C21 120.05(15) 1_564 .
C41 C40 H40 120.0 . .
C39 C40 H40 120.0 . .
C39 C40 C41 120.03(16) . .
H49A O49 H49B 114(4) . .
C18 C17 H17 120.1 1_546 .
C16 C17 C18 119.83(16) . 1_546
C16 C17 H17 120.1 . .
C19 C20 C15 120.28(16) . .
C19 C20 H20 119.9 . .
C15 C20 H20 119.9 . .
C43 C38 C37 118.98(15) . .
C43 C38 C39 119.20(16) . .
C39 C38 C37 121.72(15) . .
O46 C44 O45 124.55(15) . .
O46 C44 C41 117.25(15) . .
O45 C44 C41 118.20(15) . .
C33 C32 H32 120.0 . .
C33 C32 C31 120.03(16) . .
C31 C32 H32 120.0 . .
C43 C42 H42 119.8 . .
C43 C42 C41 120.48(16) . .
C41 C42 H42 119.8 . .
O35 C34 O36 125.22(15) . .
O35 C34 C31 117.18(15) . .
O36 C34 C31 117.59(14) . .
N26 C37 C38 111.69(14) . .
N26 C37 H37A 109.3 . .
N26 C37 H37B 109.3 . .
C38 C37 H37A 109.3 . .
C38 C37 H37B 109.3 . .
H37A C37 H37B 107.9 . .
N52 C51 H51 117.1 . .
O50 C51 N52 125.8(2) . .
O50 C51 H51 117.1 . .
C40 C41 C44 121.70(15) . .
C40 C41 C42 119.27(15) . .
C42 C41 C44 119.03(15) . .
N26 C25 H25A 110.0 . .
N26 C25 H25B 110.0 . .
N26 C25 C24 108.28(14) . .
H25A C25 H25B 108.4 . .
C24 C25 H25A 110.0 . .
C24 C25 H25B 110.0 . .
C40 C39 C38 120.81(16) . .
C40 C39 H39 119.6 . .
C38 C39 H39 119.6 . .
C30 C31 C34 118.63(15) . .
C32 C31 C30 119.18(15) . .
C32 C31 C34 122.18(15) . .
C33 C28 C27 120.99(15) . .
C29 C28 C33 118.12(15) . .
C29 C28 C27 120.82(15) . .
N13 C24 C25 114.89(14) . .
N13 C24 H24A 108.5 . .
N13 C24 H24B 108.5 . .
C25 C24 H24A 108.5 . .
C25 C24 H24B 108.5 . .
H24A C24 H24B 107.5 . .
C15 C16 H16 119.8 . .
C17 C16 C15 120.48(16) . .
C17 C16 H16 119.8 . .
O22 C21 O23 128.19(15) . .
O22 C21 C18 116.51(15) . .
O23 C21 C18 115.29(15) . .
C30 C29 C28 120.89(16) . .
C30 C29 H29 119.6 . .
C28 C29 H29 119.6 . .
N52 C53 H53A 109.5 . .
N52 C53 H53B 109.5 . .
N52 C53 H53C 109.5 . .
H53A C53 H53B 109.5 . .
H53A C53 H53C 109.5 . .
H53B C53 H53C 109.5 . .
N52 C54 H54A 109.5 . .
N52 C54 H54B 109.5 . .
N52 C54 H54C 109.5 . .
H54A C54 H54B 109.5 . .
H54A C54 H54C 109.5 . .
H54B C54 H54C 109.5 . .

loop_
_geom_bond_atom_site_label_1
_geom_bond_atom_site_label_2
_geom_bond_distance
_geom_bond_site_symmetry_2
Ni2 O5 2.0526(14) .
Ni2 O5 2.0526(14) 2_665
Ni2 O47 2.0237(12) 2_665
Ni2 O47 2.0237(12) .
Ni2 O23 2.0382(14) 2_665
Ni2 O23 2.0382(14) .
Ni1 O48 2.0866(13) .
Ni1 O22 2.0260(13) .
Ni1 O47 2.0455(13) .
Ni1 O45 2.1111(12) 2_556
Ni1 O3 2.0144(13) .
Ni1 O36 2.1114(13) 2_565
O48 H48A 0.843(18) .
O48 H48B 0.841(18) .
O5 C4 1.251(2) .
O22 C21 1.253(2) .
O47 H47A 0.848(17) .
O47 H47B 0.848(17) .
O46 C44 1.255(2) .
O35 C34 1.250(2) .
O23 C21 1.258(2) .
O45 Ni1 2.1111(12) 2_556
O45 C44 1.271(2) .
O3 C4 1.255(2) .
O36 Ni1 2.1114(13) 2_565
O36 C34 1.274(2) .
C7 H7 0.9500 .
C7 C6 1.396(2) .
C7 C8 1.391(2) .
C4 C6 1.507(2) .
N26 C27 1.471(2) .
N26 C37 1.455(2) .
N26 C25 1.459(2) .
C14 H14A 0.9900 .
C14 H14B 0.9900 .
C14 N13 1.519(2) .
C14 C15 1.504(2) .
C9 C12 1.504(2) .
C9 C8 1.393(2) .
C9 C10 1.395(2) .
C6 C11 1.391(2) .
C30 H30 0.9500 .
C30 C31 1.397(2) .
C30 C29 1.388(2) .
C11 H11 0.9500 .
C11 C10 1.388(2) .
C12 H12A 0.9900 .
C12 H12B 0.9900 .
C12 N13 1.513(2) .
C19 H19 0.9500 .
C19 C18 1.392(2) 1_546
C19 C20 1.391(2) .
C33 H33 0.9500 .
C33 C32 1.390(2) .
C33 C28 1.398(2) .
N52 C51 1.326(3) .
N52 C53 1.455(3) .
N52 C54 1.448(3) .
O50 C51 1.232(3) .
N13 C24 1.502(2) .
N13 H13 0.909(17) .
C27 H27A 0.9900 .
C27 H27B 0.9900 .
C27 C28 1.517(2) .
C43 H43 0.9500 .
C43 C38 1.390(2) .
C43 C42 1.390(2) .
C15 C20 1.392(2) .
C15 C16 1.398(2) .
C8 H8 0.9500 .
C10 H10 0.9500 .
C18 C19 1.392(2) 1_564
C18 C17 1.396(2) 1_564
C18 C21 1.512(2) .
C40 H40 0.9500 .
C40 C41 1.391(2) .
C40 C39 1.388(2) .
O49 H49A 0.856(19) .
O49 H49B 0.860(19) .
C17 C18 1.396(2) 1_546
C17 H17 0.9500 .
C17 C16 1.391(2) .
C20 H20 0.9500 .
C38 C37 1.516(2) .
C38 C39 1.392(2) .
C44 C41 1.497(2) .
C32 H32 0.9500 .
C32 C31 1.391(2) .
C42 H42 0.9500 .
C42 C41 1.396(2) .
C34 C31 1.510(2) .
C37 H37A 0.9900 .
C37 H37B 0.9900 .
C51 H51 0.9500 .
C25 H25A 0.9900 .
C25 H25B 0.9900 .
C25 C24 1.528(2) .
C39 H39 0.9500 .
C28 C29 1.396(2) .
C24 H24A 0.9900 .
C24 H24B 0.9900 .
C16 H16 0.9500 .
C29 H29 0.9500 .
C53 H53A 0.9800 .
C53 H53B 0.9800 .
C53 H53C 0.9800 .
C54 H54A 0.9800 .
C54 H54B 0.9800 .
C54 H54C 0.9800 .

loop_
_geom_hbond_atom_site_label_D
_geom_hbond_atom_site_label_H
_geom_hbond_atom_site_label_A
_geom_hbond_distance_DH
_geom_hbond_distance_HA
_geom_hbond_distance_DA
_geom_hbond_angle_DHA
_geom_hbond_site_symmetry_A
N13 H13 O50 0.909(17) 1.91(2) 2.720(2) 147(3) 2_656
O47 H47A O35 0.848(17) 1.744(18) 2.5761(19) 167(3) 2_565
O47 H47B O46 0.848(17) 1.675(18) 2.5139(18) 170(3) 2_556
O48 H48A O45 0.843(18) 1.97(2) 2.7446(18) 153(3) 1_564
O48 H48B O36 0.841(18) 2.04(2) 2.8168(18) 154(3) .

loop_
_geom_torsion_atom_site_label_1
_geom_torsion_atom_site_label_2
_geom_torsion_atom_site_label_3
_geom_torsion_atom_site_label_4
_geom_torsion
_geom_torsion_site_symmetry_1
Ni2 O5 C4 O3 0.6(3) .
Ni2 O5 C4 C6 179.30(12) .
Ni2 O23 C21 O22 4.8(3) .
Ni2 O23 C21 C18 -174.06(12) .
Ni1 O22 C21 O23 -9.1(3) .
Ni1 O22 C21 C18 169.74(11) .
Ni1 O45 C44 O46 21.1(2) 2_556
Ni1 O45 C44 C41 -159.35(11) 2_556
Ni1 O3 C4 O5 -12.3(3) .
Ni1 O3 C4 C6 169.01(11) .
Ni1 O36 C34 O35 -22.5(2) 2_565
Ni1 O36 C34 C31 158.76(11) 2_565
O5 C4 C6 C7 -18.7(2) .
O5 C4 C6 C11 164.37(16) .
O46 C44 C41 C40 175.62(16) .
O46 C44 C41 C42 -4.5(2) .
O35 C34 C31 C30 16.4(2) .
O35 C34 C31 C32 -164.34(16) .
O45 C44 C41 C40 -4.0(2) .
O45 C44 C41 C42 175.92(15) .
O3 C4 C6 C7 160.10(16) .
O3 C4 C6 C11 -16.8(2) .
O36 C34 C31 C30 -164.76(16) .
O36 C34 C31 C32 14.5(2) .
C7 C6 C11 C10 -2.2(2) .
C4 C6 C11 C10 174.76(15) .
N26 C27 C28 C33 96.7(2) .
N26 C27 C28 C29 -86.5(2) .
N26 C25 C24 N13 -141.48(14) .
C14 N13 C24 C25 63.25(18) .
C14 C15 C20 C19 177.66(15) .
C14 C15 C16 C17 -177.10(15) .
C9 C12 N13 C14 -177.95(13) .
C9 C12 N13 C24 -49.24(19) .
C6 C7 C8 C9 -1.9(3) .
C6 C11 C10 C9 -2.8(2) .
C12 C9 C8 C7 174.69(16) .
C12 C9 C10 C11 -172.38(15) .
C12 N13 C24 C25 -62.42(18) .
C19 C18 C21 O22 1.9(2) 1_564
C19 C18 C21 O23 -179.09(16) 1_564
C33 C32 C31 C30 0.6(3) .
C33 C32 C31 C34 -178.69(16) .
C33 C28 C29 C30 0.5(3) .
N13 C14 C15 C20 -100.93(18) .
N13 C14 C15 C16 79.39(19) .
C27 N26 C37 C38 69.84(18) .
C27 N26 C25 C24 -68.46(17) .
C27 C28 C29 C30 -176.33(17) .
C43 C38 C37 N26 -162.57(15) .
C43 C38 C39 C40 0.2(3) .
C43 C42 C41 C40 1.0(3) .
C43 C42 C41 C44 -178.84(16) .
C15 C14 N13 C12 -178.15(13) .
C15 C14 N13 C24 53.05(18) .
C8 C7 C6 C4 -172.39(15) .
C8 C7 C6 C11 4.5(3) .
C8 C9 C12 N13 -75.7(2) .
C8 C9 C10 C11 5.4(2) .
C10 C9 C12 N13 102.09(18) .
C10 C9 C8 C7 -3.1(3) .
C18 C19 C20 C15 -0.5(3) 1_546
C18 C17 C16 C15 -0.6(3) 1_546
C17 C18 C21 O22 -176.42(15) 1_564
C17 C18 C21 O23 2.6(2) 1_564
C20 C15 C16 C17 3.2(3) .
C38 C43 C42 C41 -1.2(3) .
C32 C33 C28 C27 174.49(16) .
C32 C33 C28 C29 -2.4(3) .
C42 C43 C38 C37 -175.98(16) .
C42 C43 C38 C39 0.6(3) .
C37 N26 C27 C28 67.49(19) .
C37 N26 C25 C24 156.96(14) .
C37 C38 C39 C40 176.68(16) .
C41 C40 C39 C38 -0.4(3) .
C25 N26 C27 C28 -66.90(19) .
C25 N26 C37 C38 -155.84(14) .
C39 C40 C41 C44 179.64(15) .
C39 C40 C41 C42 -0.2(3) .
C39 C38 C37 N26 21.0(2) .
C31 C30 C29 C28 1.8(3) .
C28 C33 C32 C31 1.8(3) .
C16 C15 C20 C19 -2.7(2) .
C29 C30 C31 C32 -2.4(3) .
C29 C30 C31 C34 176.91(17) .
C53 N52 C51 O50 0.9(3) .
C54 N52 C51 O50 -179.3(2) .
